data_7245708
loop_
_publ_author_name
'Gunatilleke, Wilarachchige D. C. B.'
'Wong-Ng, Winnie'
'Zavalij, Peter Y.'
'Zhang, Mingjian'
'Chen, Yu-Sheng'
'Nolas, George S.'

_publ_section_title
;
 Revealing uncommon transport in the previously unascertained very low
 cation clathrate-I Eu2Ga11Sn35
;
_journal_issue 1
_journal_name_full CrystEngComm
_journal_page_first 48
_journal_page_last 52
_journal_paper_doi 10.1039/D2CE01026G
_journal_volume 25
_journal_year 2023
_chemical_formula_moiety 'Eu2.22 Ga11 Sn35'
_chemical_formula_sum 'Eu2.22 Ga11 Sn35'
_chemical_formula_weight 5258.42
_space_group_crystal_system cubic
_space_group_IT_number 223
_space_group_name_Hall '-P 4n 2 3'
_space_group_name_H-M_alt 'P m -3 n'
_audit_creation_method SHELXL-2018/3
_audit_update_record
;
2022-09-22 deposited with the CCDC.	2022-10-24 downloaded from the CCDC.
;
_cell_angle_alpha 90
_cell_angle_beta 90
_cell_angle_gamma 90
_cell_formula_units_Z 1
_cell_length_a 11.9497(5)
_cell_length_b 11.9497(5)
_cell_length_c 11.9497(5)
_cell_measurement_reflns_used 9923
_cell_measurement_temperature 298(2)
_cell_measurement_theta_max 15.57
_cell_measurement_theta_min 2.22
_cell_volume 1706.36(12)
_computing_structure_refinement 'SHELXL-2018/3 (Sheldrick, 2018)'
_diffrn_ambient_temperature 298(2)
_diffrn_measured_fraction_theta_full 1.000
_diffrn_measured_fraction_theta_max 1.000
_diffrn_measurement_device_type 'Huber 3-circle diffractometer'
_diffrn_measurement_method 'Phi angle scan '
_diffrn_radiation_type 'Synchrotron X-ray'
_diffrn_radiation_wavelength 0.41328
_diffrn_reflns_av_R_equivalents 0.0646
_diffrn_reflns_av_unetI/netI 0.0098
_diffrn_reflns_Laue_measured_fraction_full 1.000
_diffrn_reflns_Laue_measured_fraction_max 1.000
_diffrn_reflns_limit_h_max 15
_diffrn_reflns_limit_h_min -15
_diffrn_reflns_limit_k_max 15
_diffrn_reflns_limit_k_min -15
_diffrn_reflns_limit_l_max 15
_diffrn_reflns_limit_l_min -15
_diffrn_reflns_number 39436
_diffrn_reflns_point_group_measured_fraction_full 1.000
_diffrn_reflns_point_group_measured_fraction_max 1.000
_diffrn_reflns_theta_full 14.357
_diffrn_reflns_theta_max 15.572
_diffrn_reflns_theta_min 1.401
_diffrn_source 'Sector 15 of the Advanced Photon Source, Argonne National Laboratory'
_exptl_absorpt_coefficient_mu 18.017
_exptl_absorpt_correction_T_max 1.00
_exptl_absorpt_correction_T_min 0.7654
_exptl_absorpt_correction_type multi-scan
_exptl_absorpt_process_details psi-scans
_exptl_crystal_colour Black
_exptl_crystal_density_diffrn 5.117
_exptl_crystal_density_method 'not measured'
_exptl_crystal_description Block
_exptl_crystal_F_000 2231
_exptl_crystal_size_max 0.120
_exptl_crystal_size_mid 0.110
_exptl_crystal_size_min 0.060
_refine_diff_density_max 0.549
_refine_diff_density_min -0.365
_refine_diff_density_rms 0.116
_refine_ls_extinction_coef 0.0338(6)
_refine_ls_extinction_expression Fc^*^=kFc[1+0.001xFc^2^\l^3^/sin(2\q)]^-1/4^
_refine_ls_extinction_method 'SHELXL-2018/3 (Sheldrick 2018)'
_refine_ls_goodness_of_fit_ref 1.224
_refine_ls_hydrogen_treatment undef
_refine_ls_matrix_type full
_refine_ls_number_parameters 21
_refine_ls_number_reflns 380
_refine_ls_number_restraints 1
_refine_ls_restrained_S_all 1.222
_refine_ls_R_factor_all 0.0095
_refine_ls_R_factor_gt 0.0095
_refine_ls_shift/su_max 0.002
_refine_ls_shift/su_mean 0.000
_refine_ls_structure_factor_coef Fsqd
_refine_ls_weighting_details 'w=1/[\s^2^(Fo^2^)+(0.0080P)^2^+1.1504P] where P=(Fo^2^+2Fc^2^)/3'
_refine_ls_weighting_scheme calc
_refine_ls_wR_factor_gt 0.0215
_refine_ls_wR_factor_ref 0.0216
_reflns_Friedel_coverage 0.000
_reflns_number_gt 379
_reflns_number_total 380
_reflns_threshold_expression 'I > 2\s(I)'
_cod_data_source_file d2ce01026g2.cif
_cod_data_source_block eu
_cod_depositor_comments 'Adding full bibliography for 7245708.cif.'
_cod_original_cell_volume 1706.4(2)
_cod_database_code 7245708
_shelx_shelxl_version_number 2018/3
_shelx_chemical_formula_moiety_comment
;
In organic chemistry, the term moiety is used to denote a portion of 
a molecule, which may be a functional group, or describe a portion of 
a molecule with multiple functional groups which share common 
structural aspects. Straightly speaking, there is no need to apply
this to an intermetallic compound, although some might use the 
empirical formula
;
_shelx_space_group_comment
;
The symmetry employed for this shelxl refinement is uniquely defined
by the following loop, which should always be used as a source of
symmetry information in preference to the above space-group names.
They are only intended as comments.
;
_shelx_estimated_absorpt_t_min 0.226
_shelx_estimated_absorpt_t_max 0.418

loop_
_space_group_symop_operation_xyz
'x, y, z'
'-x, -y, z'
'-x, y, -z'
'x, -y, -z'
'z, x, y'
'z, -x, -y'
'-z, -x, y'
'-z, x, -y'
'y, z, x'
'-y, z, -x'
'y, -z, -x'
'-y, -z, x'
'y+1/2, x+1/2, -z+1/2'
'-y+1/2, -x+1/2, -z+1/2'
'y+1/2, -x+1/2, z+1/2'
'-y+1/2, x+1/2, z+1/2'
'x+1/2, z+1/2, -y+1/2'
'-x+1/2, z+1/2, y+1/2'
'-x+1/2, -z+1/2, -y+1/2'
'x+1/2, -z+1/2, y+1/2'
'z+1/2, y+1/2, -x+1/2'
'z+1/2, -y+1/2, x+1/2'
'-z+1/2, y+1/2, x+1/2'
'-z+1/2, -y+1/2, -x+1/2'
'-x, -y, -z'
'x, y, -z'
'x, -y, z'
'-x, y, z'
'-z, -x, -y'
'-z, x, y'
'z, x, -y'
'z, -x, y'
'-y, -z, -x'
'y, -z, x'
'-y, z, x'
'y, z, -x'
'-y-1/2, -x-1/2, z-1/2'
'y-1/2, x-1/2, z-1/2'
'-y-1/2, x-1/2, -z-1/2'
'y-1/2, -x-1/2, -z-1/2'
'-x-1/2, -z-1/2, y-1/2'
'x-1/2, -z-1/2, -y-1/2'
'x-1/2, z-1/2, y-1/2'
'-x-1/2, z-1/2, -y-1/2'
'-z-1/2, -y-1/2, x-1/2'
'-z-1/2, y-1/2, -x-1/2'
'z-1/2, -y-1/2, -x-1/2'
'z-1/2, y-1/2, x-1/2'

loop_
_atom_site_label
_atom_site_type_symbol
_atom_site_fract_x
_atom_site_fract_y
_atom_site_fract_z
_atom_site_U_iso_or_equiv
_atom_site_adp_type
_atom_site_occupancy
_atom_site_site_symmetry_order
_atom_site_calc_flag
_atom_site_refinement_flags_posn
_atom_site_refinement_flags_adp
_atom_site_refinement_flags_occupancy
_atom_site_disorder_assembly
_atom_site_disorder_group
Eu1 Eu 0.500000 0.500000 0.500000 0.0365(7) Uani 0.274(3) 24 d S T . . .
Eu2 Eu 0.500000 0.750000 0.000000 0.0984(12) Uani 0.278(3) 8 d S T . . .
Sn1 Sn 0.68318(2) 0.68318(2) 0.68318(2) 0.01530(11) Uani 0.849(3) 3 d S T P . .
Ga1 Ga 0.68318(2) 0.68318(2) 0.68318(2) 0.01530(11) Uani 0.151(3) 3 d S T P . .
Sn2 Sn 0.61764(2) 0.500000 0.81233(2) 0.01580(10) Uani 0.771(2) 2 d S T P . .
Ga2 Ga 0.61764(2) 0.500000 0.81233(2) 0.01580(10) Uani 0.229(2) 2 d S T P . .
Sn3 Sn 0.750000 0.500000 0.000000 0.01719(17) Uani 0.486(6) 8 d S T P . .
Ga3 Ga 0.750000 0.500000 0.000000 0.01719(17) Uani 0.514(6) 8 d S T P . .

loop_
_atom_site_aniso_label
_atom_site_aniso_U_11
_atom_site_aniso_U_22
_atom_site_aniso_U_33
_atom_site_aniso_U_23
_atom_site_aniso_U_13
_atom_site_aniso_U_12
Eu1 0.0365(7) 0.0365(7) 0.0365(7) 0.000 0.000 0.000
Eu2 0.1219(16) 0.0514(12) 0.1219(16) 0.000 0.000 0.000
Sn1 0.01530(11) 0.01530(11) 0.01530(11) -0.00070(4) -0.00070(4) -0.00070(4)
Ga1 0.01530(11) 0.01530(11) 0.01530(11) -0.00070(4) -0.00070(4) -0.00070(4)
Sn2 0.01536(12) 0.01580(12) 0.01626(12) 0.000 -0.00008(6) 0.000
Ga2 0.01536(12) 0.01580(12) 0.01626(12) 0.000 -0.00008(6) 0.000
Sn3 0.0176(2) 0.01699(18) 0.01699(18) 0.000 0.000 0.000
Ga3 0.0176(2) 0.01699(18) 0.01699(18) 0.000 0.000 0.000

loop_
_atom_type_symbol
_atom_type_description
_atom_type_scat_dispersion_real
_atom_type_scat_dispersion_imag
_atom_type_scat_source
Eu Eu -0.8137 1.4301 'International Tables Vol C Tables 4.2.6.8 and 6.1.1.4'
Ga Ga 0.2725 0.6088 'International Tables Vol C Tables 4.2.6.8 and 6.1.1.4'
Sn Sn -2.6865 3.4096 'International Tables Vol C Tables 4.2.6.8 and 6.1.1.4'

loop_
_geom_angle_atom_site_label_1
_geom_angle_atom_site_label_2
_geom_angle_atom_site_label_3
_geom_angle
_geom_angle_site_symmetry_1
_geom_angle_site_symmetry_3
_geom_angle_publ_flag
Sn1 Eu1 Sn1 109.5 25_666 28_655 ?
Sn1 Eu1 Sn1 70.5 25_666 4_566 ?
Sn1 Eu1 Sn1 180.0 28_655 4_566 ?
Sn1 Eu1 Sn1 109.5 25_666 27_565 ?
Sn1 Eu1 Sn1 109.5 28_655 27_565 ?
Sn1 Eu1 Sn1 70.5 4_566 27_565 ?
Sn1 Eu1 Sn1 70.5 25_666 3_656 ?
Sn1 Eu1 Sn1 70.5 28_655 3_656 ?
Sn1 Eu1 Sn1 109.471(1) 4_566 3_656 ?
Sn1 Eu1 Sn1 180.0 27_565 3_656 ?
Sn1 Eu1 Sn1 109.471(1) 25_666 26_556 ?
Sn1 Eu1 Sn1 109.5 28_655 26_556 ?
Sn1 Eu1 Sn1 70.5 4_566 26_556 ?
Sn1 Eu1 Sn1 109.471(1) 27_565 26_556 ?
Sn1 Eu1 Sn1 70.5 3_656 26_556 ?
Sn1 Eu1 Sn1 70.5 25_666 2_665 ?
Sn1 Eu1 Sn1 70.5 28_655 2_665 ?
Sn1 Eu1 Sn1 109.5 4_566 2_665 ?
Sn1 Eu1 Sn1 70.5 27_565 2_665 ?
Sn1 Eu1 Sn1 109.5 3_656 2_665 ?
Sn1 Eu1 Sn1 180.0 26_556 2_665 ?
Sn1 Eu1 Sn1 180.0 25_666 . ?
Sn1 Eu1 Sn1 70.5 28_655 . ?
Sn1 Eu1 Sn1 109.5 4_566 . ?
Sn1 Eu1 Sn1 70.5 27_565 . ?
Sn1 Eu1 Sn1 109.5 3_656 . ?
Sn1 Eu1 Sn1 70.5 26_556 . ?
Sn1 Eu1 Sn1 109.5 2_665 . ?
Sn1 Eu1 Sn2 138.056(1) 25_666 . ?
Sn1 Eu1 Sn2 70.318(2) 28_655 . ?
Sn1 Eu1 Sn2 109.682(2) 4_566 . ?
Sn1 Eu1 Sn2 41.944(2) 27_565 . ?
Sn1 Eu1 Sn2 138.056(1) 3_656 . ?
Sn1 Eu1 Sn2 109.682(2) 26_556 . ?
Sn1 Eu1 Sn2 70.318(2) 2_665 . ?
Sn1 Eu1 Sn2 41.944(2) . . ?
Sn1 Eu1 Sn2 41.944(1) 25_666 29_666 ?
Sn1 Eu1 Sn2 70.318(2) 28_655 29_666 ?
Sn1 Eu1 Sn2 109.682(2) 4_566 29_666 ?
Sn1 Eu1 Sn2 109.682(2) 27_565 29_666 ?
Sn1 Eu1 Sn2 70.318(2) 3_656 29_666 ?
Sn1 Eu1 Sn2 138.056(1) 26_556 29_666 ?
Sn1 Eu1 Sn2 41.944(1) 2_665 29_666 ?
Sn1 Eu1 Sn2 138.056(1) . 29_666 ?
Sn2 Eu1 Sn2 109.260(2) . 29_666 ?
Sn1 Eu1 Sn2 41.944(1) 25_666 25_666 ?
Sn1 Eu1 Sn2 109.682(2) 28_655 25_666 ?
Sn1 Eu1 Sn2 70.318(2) 4_566 25_666 ?
Sn1 Eu1 Sn2 138.056(1) 27_565 25_666 ?
Sn1 Eu1 Sn2 41.944(1) 3_656 25_666 ?
Sn1 Eu1 Sn2 70.318(2) 26_556 25_666 ?
Sn1 Eu1 Sn2 109.682(2) 2_665 25_666 ?
Sn1 Eu1 Sn2 138.056(1) . 25_666 ?
Sn2 Eu1 Sn2 180.0 . 25_666 ?
Sn2 Eu1 Sn2 70.740(2) 29_666 25_666 ?
Sn1 Eu1 Sn2 138.056(1) 25_666 5 ?
Sn1 Eu1 Sn2 109.682(2) 28_655 5 ?
Sn1 Eu1 Sn2 70.318(2) 4_566 5 ?
Sn1 Eu1 Sn2 70.318(2) 27_565 5 ?
Sn1 Eu1 Sn2 109.682(2) 3_656 5 ?
Sn1 Eu1 Sn2 41.944(1) 26_556 5 ?
Sn1 Eu1 Sn2 138.056(1) 2_665 5 ?
Sn1 Eu1 Sn2 41.944(1) . 5 ?
Sn2 Eu1 Sn2 70.740(2) . 5 ?
Sn2 Eu1 Sn2 180.0 29_666 5 ?
Sn2 Eu1 Sn2 109.260(2) 25_666 5 ?
Sn1 Eu1 Sn2 41.944(1) 25_666 33_666 ?
Sn1 Eu1 Sn2 138.056(1) 28_655 33_666 ?
Sn1 Eu1 Sn2 41.944(1) 4_566 33_666 ?
Sn1 Eu1 Sn2 70.318(2) 27_565 33_666 ?
Sn1 Eu1 Sn2 109.682(2) 3_656 33_666 ?
Sn1 Eu1 Sn2 109.682(2) 26_556 33_666 ?
Sn1 Eu1 Sn2 70.318(2) 2_665 33_666 ?
Sn1 Eu1 Sn2 138.056(1) . 33_666 ?
Sn2 Eu1 Sn2 109.260(2) . 33_666 ?
Sn2 Eu1 Sn2 70.740(2) 29_666 33_666 ?
Sn2 Eu1 Sn2 70.740(2) 25_666 33_666 ?
Sn2 Eu1 Sn2 109.260(2) 5 33_666 ?
Sn1 Eu1 Sn2 138.056(1) 25_666 9 ?
Sn1 Eu1 Sn2 41.944(1) 28_655 9 ?
Sn1 Eu1 Sn2 138.056(1) 4_566 9 ?
Sn1 Eu1 Sn2 109.682(2) 27_565 9 ?
Sn1 Eu1 Sn2 70.318(2) 3_656 9 ?
Sn1 Eu1 Sn2 70.318(2) 26_556 9 ?
Sn1 Eu1 Sn2 109.682(2) 2_665 9 ?
Sn1 Eu1 Sn2 41.944(1) . 9 ?
Sn2 Eu1 Sn2 70.740(2) . 9 ?
Sn2 Eu1 Sn2 109.260(2) 29_666 9 ?
Sn2 Eu1 Sn2 109.260(2) 25_666 9 ?
Sn2 Eu1 Sn2 70.740(2) 5 9 ?
Sn2 Eu1 Sn2 180.0 33_666 9 ?
Sn1 Eu1 Sn2 70.318(2) 25_666 34_565 ?
Sn1 Eu1 Sn2 109.682(2) 28_655 34_565 ?
Sn1 Eu1 Sn2 70.318(2) 4_566 34_565 ?
Sn1 Eu1 Sn2 41.944(1) 27_565 34_565 ?
Sn1 Eu1 Sn2 138.056(1) 3_656 34_565 ?
Sn1 Eu1 Sn2 138.056(1) 26_556 34_565 ?
Sn1 Eu1 Sn2 41.944(1) 2_665 34_565 ?
Sn1 Eu1 Sn2 109.682(2) . 34_565 ?
Sn2 Eu1 Sn2 70.740(2) . 34_565 ?
Sn2 Eu1 Sn2 70.740(2) 29_666 34_565 ?
Sn2 Eu1 Sn2 109.260(2) 25_666 34_565 ?
Sn2 Eu1 Sn2 109.260(2) 5 34_565 ?
Sn2 Eu1 Sn2 41.277(5) 33_666 34_565 ?
Sn2 Eu1 Sn2 138.723(5) 9 34_565 ?
Sn1 Eu1 Sn2 109.682(2) 25_666 6_566 ?
Sn1 Eu1 Sn2 138.056(1) 28_655 6_566 ?
Sn1 Eu1 Sn2 41.944(1) 4_566 6_566 ?
Sn1 Eu1 Sn2 41.944(1) 27_565 6_566 ?
Sn1 Eu1 Sn2 138.056(1) 3_656 6_566 ?
Sn1 Eu1 Sn2 70.318(2) 26_556 6_566 ?
Sn1 Eu1 Sn2 109.682(2) 2_665 6_566 ?
Sn1 Eu1 Sn2 70.318(2) . 6_566 ?
Sn2 Eu1 Sn2 70.740(2) . 6_566 ?
Sn2 Eu1 Sn2 138.723(5) 29_666 6_566 ?
Sn2 Eu1 Sn2 109.260(2) 25_666 6_566 ?
Sn2 Eu1 Sn2 41.277(5) 5 6_566 ?
Sn2 Eu1 Sn2 70.740(2) 33_666 6_566 ?
Sn2 Eu1 Sn2 109.260(2) 9 6_566 ?
Sn2 Eu1 Sn2 70.740(2) 34_565 6_566 ?
Sn1 Eu1 Sn2 70.318(2) 25_666 30_655 ?
Sn1 Eu1 Sn2 41.944(1) 28_655 30_655 ?
Sn1 Eu1 Sn2 138.056(1) 4_566 30_655 ?
Sn1 Eu1 Sn2 138.056(1) 27_565 30_655 ?
Sn1 Eu1 Sn2 41.944(1) 3_656 30_655 ?
Sn1 Eu1 Sn2 109.682(2) 26_556 30_655 ?
Sn1 Eu1 Sn2 70.318(2) 2_665 30_655 ?
Sn1 Eu1 Sn2 109.682(2) . 30_655 ?
Sn2 Eu1 Sn2 109.260(2) . 30_655 ?
Sn2 Eu1 Sn2 41.277(5) 29_666 30_655 ?
Sn2 Eu1 Sn2 70.740(2) 25_666 30_655 ?
Sn2 Eu1 Sn2 138.723(5) 5 30_655 ?
Sn2 Eu1 Sn2 109.260(2) 33_666 30_655 ?
Sn2 Eu1 Sn2 70.740(2) 9 30_655 ?
Sn2 Eu1 Sn2 109.260(2) 34_565 30_655 ?
Sn2 Eu1 Sn2 180.0 6_566 30_655 ?
Sn1 Eu1 Sn2 109.682(2) 25_666 2_665 ?
Sn1 Eu1 Sn2 41.944(1) 28_655 2_665 ?
Sn1 Eu1 Sn2 138.056(1) 4_566 2_665 ?
Sn1 Eu1 Sn2 70.318(2) 27_565 2_665 ?
Sn1 Eu1 Sn2 109.682(2) 3_656 2_665 ?
Sn1 Eu1 Sn2 138.056(1) 26_556 2_665 ?
Sn1 Eu1 Sn2 41.944(1) 2_665 2_665 ?
Sn1 Eu1 Sn2 70.318(2) . 2_665 ?
Sn2 Eu1 Sn2 41.277(5) . 2_665 ?
Sn2 Eu1 Sn2 70.740(2) 29_666 2_665 ?
Sn2 Eu1 Sn2 138.723(5) 25_666 2_665 ?
Sn2 Eu1 Sn2 109.260(2) 5 2_665 ?
Sn2 Eu1 Sn2 109.260(2) 33_666 2_665 ?
Sn2 Eu1 Sn2 70.740(2) 9 2_665 ?
Sn2 Eu1 Sn2 70.740(2) 34_565 2_665 ?
Sn2 Eu1 Sn2 109.260(2) 6_566 2_665 ?
Sn2 Eu1 Sn2 70.740(2) 30_655 2_665 ?
Sn2 Eu2 Sn2 162.948(5) 45_775 2_664 ?
Sn2 Eu2 Sn2 41.244(5) 45_775 46_766 ?
Sn2 Eu2 Sn2 124.073(2) 2_664 46_766 ?
Sn2 Eu2 Sn2 124.073(2) 45_775 1_554 ?
Sn2 Eu2 Sn2 41.244(5) 2_664 1_554 ?
Sn2 Eu2 Sn2 99.466(4) 46_766 1_554 ?
Sn2 Eu2 Sn2 124.073(2) 45_775 25_666 ?
Sn2 Eu2 Sn2 68.371(4) 2_664 25_666 ?
Sn2 Eu2 Sn2 162.948(5) 46_766 25_666 ?
Sn2 Eu2 Sn2 83.079(4) 1_554 25_666 ?
Sn2 Eu2 Sn2 68.371(4) 45_775 22_464 ?
Sn2 Eu2 Sn2 124.073(2) 2_664 22_464 ?
Sn2 Eu2 Sn2 83.079(4) 46_766 22_464 ?
Sn2 Eu2 Sn2 162.948(5) 1_554 22_464 ?
Sn2 Eu2 Sn2 99.466(4) 25_666 22_464 ?
Sn2 Eu2 Sn2 99.466(4) 45_775 26_556 ?
Sn2 Eu2 Sn2 83.079(4) 2_664 26_556 ?
Sn2 Eu2 Sn2 124.073(2) 46_766 26_556 ?
Sn2 Eu2 Sn2 68.371(4) 1_554 26_556 ?
Sn2 Eu2 Sn2 41.244(5) 25_666 26_556 ?
Sn2 Eu2 Sn2 124.073(2) 22_464 26_556 ?
Sn2 Eu2 Sn2 83.079(4) 45_775 21_455 ?
Sn2 Eu2 Sn2 99.466(4) 2_664 21_455 ?
Sn2 Eu2 Sn2 68.371(4) 46_766 21_455 ?
Sn2 Eu2 Sn2 124.073(2) 1_554 21_455 ?
Sn2 Eu2 Sn2 124.073(2) 25_666 21_455 ?
Sn2 Eu2 Sn2 41.244(5) 22_464 21_455 ?
Sn2 Eu2 Sn2 162.948(5) 26_556 21_455 ?
Sn2 Eu2 Sn3 38.894(2) 45_775 33_666 ?
Sn2 Eu2 Sn3 157.907(2) 2_664 33_666 ?
Sn2 Eu2 Sn3 73.727(2) 46_766 33_666 ?
Sn2 Eu2 Sn3 157.907(2) 1_554 33_666 ?
Sn2 Eu2 Sn3 97.583(2) 25_666 33_666 ?
Sn2 Eu2 Sn3 38.894(2) 22_464 33_666 ?
Sn2 Eu2 Sn3 97.583(2) 26_556 33_666 ?
Sn2 Eu2 Sn3 73.727(2) 21_455 33_666 ?
Sn2 Eu2 Sn3 157.907(2) 45_775 25_665 ?
Sn2 Eu2 Sn3 38.894(2) 2_664 25_665 ?
Sn2 Eu2 Sn3 157.907(2) 46_766 25_665 ?
Sn2 Eu2 Sn3 73.727(2) 1_554 25_665 ?
Sn2 Eu2 Sn3 38.894(2) 25_666 25_665 ?
Sn2 Eu2 Sn3 97.583(2) 22_464 25_665 ?
Sn2 Eu2 Sn3 73.727(2) 26_556 25_665 ?
Sn2 Eu2 Sn3 97.583(2) 21_455 25_665 ?
Sn3 Eu2 Sn3 120.0 33_666 25_665 ?
Sn2 Eu2 Sn3 97.583(2) 45_775 . ?
Sn2 Eu2 Sn3 73.727(2) 2_664 . ?
Sn2 Eu2 Sn3 97.583(2) 46_766 . ?
Sn2 Eu2 Sn3 38.894(2) 1_554 . ?
Sn2 Eu2 Sn3 73.727(2) 25_666 . ?
Sn2 Eu2 Sn3 157.907(2) 22_464 . ?
Sn2 Eu2 Sn3 38.894(2) 26_556 . ?
Sn2 Eu2 Sn3 157.907(2) 21_455 . ?
Sn3 Eu2 Sn3 120.0 33_666 . ?
Sn3 Eu2 Sn3 90.0 25_665 . ?
Sn2 Eu2 Sn3 73.727(2) 45_775 9_564 ?
Sn2 Eu2 Sn3 97.583(2) 2_664 9_564 ?
Sn2 Eu2 Sn3 38.894(2) 46_766 9_564 ?
Sn2 Eu2 Sn3 97.583(2) 1_554 9_564 ?
Sn2 Eu2 Sn3 157.907(2) 25_666 9_564 ?
Sn2 Eu2 Sn3 73.727(2) 22_464 9_564 ?
Sn2 Eu2 Sn3 157.907(2) 26_556 9_564 ?
Sn2 Eu2 Sn3 38.894(2) 21_455 9_564 ?
Sn3 Eu2 Sn3 90.0 33_666 9_564 ?
Sn3 Eu2 Sn3 120.0 25_665 9_564 ?
Sn3 Eu2 Sn3 120.0 . 9_564 ?
Sn1 Sn1 Sn2 107.194(5) 14_666 . ?
Sn1 Sn1 Sn2 107.193(5) 14_666 9 ?
Sn2 Sn1 Sn2 111.650(5) . 9 ?
Sn1 Sn1 Sn2 107.193(5) 14_666 5 ?
Sn2 Sn1 Sn2 111.649(5) . 5 ?
Sn2 Sn1 Sn2 111.650(5) 9 5 ?
Sn1 Sn1 Eu1 180.000(12) 14_666 . ?
Sn2 Sn1 Eu1 72.806(5) . . ?
Sn2 Sn1 Eu1 72.807(5) 9 . ?
Sn2 Sn1 Eu1 72.807(5) 5 . ?
Sn3 Sn2 Sn1 106.873(6) 1_556 27_565 ?
Sn3 Sn2 Sn1 106.872(6) 1_556 . ?
Sn1 Sn2 Sn1 103.335(7) 27_565 . ?
Sn3 Sn2 Sn2 125.194(4) 1_556 2_665 ?
Sn1 Sn2 Sn2 106.299(4) 27_565 2_665 ?
Sn1 Sn2 Sn2 106.299(4) . 2_665 ?
Sn3 Sn2 Eu1 165.444(6) 1_556 . ?
Sn1 Sn2 Eu1 65.248(5) 27_565 . ?
Sn1 Sn2 Eu1 65.250(5) . . ?
Sn2 Sn2 Eu1 69.362(2) 2_665 . ?
Sn3 Sn2 Eu2 75.157(3) 1_556 1_556 ?
Sn1 Sn2 Eu2 175.383(5) 27_565 1_556 ?
Sn1 Sn2 Eu2 79.775(2) . 1_556 ?
Sn2 Sn2 Eu2 69.377(2) 2_665 1_556 ?
Eu1 Sn2 Eu2 113.683(3) . 1_556 ?
Sn3 Sn2 Eu2 75.157(3) 1_556 25_666 ?
Sn1 Sn2 Eu2 79.775(2) 27_565 25_666 ?
Sn1 Sn2 Eu2 175.383(5) . 25_666 ?
Sn2 Sn2 Eu2 69.377(2) 2_665 25_666 ?
Eu1 Sn2 Eu2 113.683(3) . 25_666 ?
Eu2 Sn2 Eu2 96.920(4) 1_556 25_666 ?
Sn2 Sn3 Sn2 109.402(4) 41_775 1_554 ?
Sn2 Sn3 Sn2 109.402(4) 41_775 26_556 ?
Sn2 Sn3 Sn2 109.609(7) 1_554 26_556 ?
Sn2 Sn3 Sn2 109.609(7) 41_775 18_644 ?
Sn2 Sn3 Sn2 109.402(4) 1_554 18_644 ?
Sn2 Sn3 Sn2 109.402(4) 26_556 18_644 ?
Sn2 Sn3 Eu2 65.949(2) 41_775 29_666 ?
Sn2 Sn3 Eu2 170.195(4) 1_554 29_666 ?
Sn2 Sn3 Eu2 80.195(4) 26_556 29_666 ?
Sn2 Sn3 Eu2 65.949(2) 18_644 29_666 ?
Sn2 Sn3 Eu2 170.195(4) 41_775 25_665 ?
Sn2 Sn3 Eu2 65.949(2) 1_554 25_665 ?
Sn2 Sn3 Eu2 65.949(2) 26_556 25_665 ?
Sn2 Sn3 Eu2 80.195(4) 18_644 25_665 ?
Eu2 Sn3 Eu2 120.0 29_666 25_665 ?
Sn2 Sn3 Eu2 65.949(2) 41_775 5_654 ?
Sn2 Sn3 Eu2 80.195(4) 1_554 5_654 ?
Sn2 Sn3 Eu2 170.195(4) 26_556 5_654 ?
Sn2 Sn3 Eu2 65.949(2) 18_644 5_654 ?
Eu2 Sn3 Eu2 90.0 29_666 5_654 ?
Eu2 Sn3 Eu2 120.0 25_665 5_654 ?
Sn2 Sn3 Eu2 80.195(4) 41_775 . ?
Sn2 Sn3 Eu2 65.949(2) 1_554 . ?
Sn2 Sn3 Eu2 65.949(2) 26_556 . ?
Sn2 Sn3 Eu2 170.195(4) 18_644 . ?
Eu2 Sn3 Eu2 120.0 29_666 . ?
Eu2 Sn3 Eu2 90.0 25_665 . ?
Eu2 Sn3 Eu2 120.0 5_654 . ?

loop_
_geom_bond_atom_site_label_1
_geom_bond_atom_site_label_2
_geom_bond_distance
_geom_bond_site_symmetry_2
_geom_bond_publ_flag
Eu1 Sn1 3.7912(3) 25_666 ?
Eu1 Sn1 3.7912(3) 28_655 ?
Eu1 Sn1 3.7912(3) 4_566 ?
Eu1 Sn1 3.7912(3) 27_565 ?
Eu1 Sn1 3.7912(3) 3_656 ?
Eu1 Sn1 3.7912(3) 26_556 ?
Eu1 Sn1 3.7912(3) 2_665 ?
Eu1 Sn1 3.7913(2) . ?
Eu1 Sn2 3.9882(2) . ?
Eu1 Sn2 3.9882(2) 29_666 ?
Eu1 Sn2 3.9882(2) 25_666 ?
Eu1 Sn2 3.9882(2) 5 ?
Eu1 Sn2 3.9882(2) 33_666 ?
Eu1 Sn2 3.9882(2) 9 ?
Eu1 Sn2 3.9882(2) 34_565 ?
Eu1 Sn2 3.9882(2) 6_566 ?
Eu1 Sn2 3.9882(2) 30_655 ?
Eu1 Sn2 3.9882(2) 2_665 ?
Eu2 Sn2 3.9912(2) 45_775 ?
Eu2 Sn2 3.9912(2) 2_664 ?
Eu2 Sn2 3.9912(2) 46_766 ?
Eu2 Sn2 3.9912(2) 1_554 ?
Eu2 Sn2 3.9912(2) 25_666 ?
Eu2 Sn2 3.9912(2) 22_464 ?
Eu2 Sn2 3.9912(2) 26_556 ?
Eu2 Sn2 3.9912(2) 21_455 ?
Eu2 Sn3 4.22486(18) 33_666 ?
Eu2 Sn3 4.22486(18) 25_665 ?
Eu2 Sn3 4.22486(19) . ?
Eu2 Sn3 4.22486(18) 9_564 ?
Sn1 Sn1 2.7663(4) 14_666 ?
Sn1 Sn2 2.79042(16) . ?
Sn1 Sn2 2.79045(16) 9 ?
Sn1 Sn2 2.79045(17) 5 ?
Sn2 Sn3 2.7443(2) 1_556 ?
Sn2 Sn2 2.8115(4) 2_665 ?
